data_7028483
loop_
_publ_author_name
'Gong, Dirong'
'Wang, Baolin'
'Jia, Xiaoyu'
'Zhang, Xuequan'

_publ_section_title
;
 The enhanced catalytic performance of cobalt catalysts towards butadiene
 polymerization by introducing a labile donor in a salen ligand.
;
_journal_issue 10
_journal_name_full 'Dalton transactions (Cambridge, England : 2003)'
_journal_page_first 4169
_journal_page_last 4178
_journal_paper_doi 10.1039/c3dt52708e
_journal_volume 43
_journal_year 2014
_chemical_formula_sum 'C48 H54 Co N4 O2'
_chemical_formula_weight 777.88
_chemical_name_systematic
; 
 ? 
;
_space_group_IT_number 14
_symmetry_cell_setting monoclinic
_symmetry_space_group_name_Hall '-P 2ybc'
_symmetry_space_group_name_H-M 'P 1 21/c 1'
_atom_sites_solution_hydrogens geom
_atom_sites_solution_primary direct
_atom_sites_solution_secondary difmap
_audit_creation_method SHELXL-97
_cell_angle_alpha 90.00
_cell_angle_beta 112.2680(10)
_cell_angle_gamma 90.00
_cell_formula_units_Z 4
_cell_length_a 15.7846(9)
_cell_length_b 16.9833(10)
_cell_length_c 19.7804(11)
_cell_measurement_temperature 147(2)
_cell_volume 4907.2(5)
_computing_structure_refinement 'SHELXL-97 (Sheldrick, 2008)'
_computing_structure_solution 'SHELXS-97 (Sheldrick, 2008)'
_diffrn_ambient_temperature 147(2)
_diffrn_measured_fraction_theta_full 0.991
_diffrn_measured_fraction_theta_max 0.991
_diffrn_radiation_monochromator graphite
_diffrn_radiation_source 'fine-focus sealed tube'
_diffrn_radiation_type MoK\a
_diffrn_radiation_wavelength 0.71073
_diffrn_reflns_av_R_equivalents 0.0546
_diffrn_reflns_av_sigmaI/netI 0.0693
_diffrn_reflns_limit_h_max 19
_diffrn_reflns_limit_h_min -19
_diffrn_reflns_limit_k_max 18
_diffrn_reflns_limit_k_min -20
_diffrn_reflns_limit_l_max 22
_diffrn_reflns_limit_l_min -24
_diffrn_reflns_number 26479
_diffrn_reflns_theta_full 25.95
_diffrn_reflns_theta_max 25.95
_diffrn_reflns_theta_min 1.39
_exptl_absorpt_coefficient_mu 0.386
_exptl_absorpt_correction_type none
_exptl_crystal_density_diffrn 1.053
_exptl_crystal_density_method 'not measured'
_exptl_crystal_F_000 1652.0
_exptl_crystal_size_max 0.26
_exptl_crystal_size_mid 0.15
_exptl_crystal_size_min 0.12
_platon_squeeze_details
;
;
_refine_diff_density_max 0.628
_refine_diff_density_min -0.570
_refine_diff_density_rms 0.094
_refine_ls_extinction_method none
_refine_ls_goodness_of_fit_ref 1.099
_refine_ls_hydrogen_treatment constr
_refine_ls_matrix_type full
_refine_ls_number_parameters 508
_refine_ls_number_reflns 9507
_refine_ls_number_restraints 0
_refine_ls_restrained_S_all 1.099
_refine_ls_R_factor_all 0.0802
_refine_ls_R_factor_gt 0.0623
_refine_ls_shift/su_max 0.001
_refine_ls_shift/su_mean 0.000
_refine_ls_structure_factor_coef Fsqd
_refine_ls_weighting_details 'calc w=1/[\s^2^(Fo^2^)+(0.0785P)^2^+3.5221P] where P=(Fo^2^+2Fc^2^)/3'
_refine_ls_weighting_scheme calc
_refine_ls_wR_factor_gt 0.1706
_refine_ls_wR_factor_ref 0.1783
_reflns_number_gt 6797
_reflns_number_total 9507
_reflns_threshold_expression >2sigma(I)
_cod_data_source_file c3dt52708e.txt
_cod_data_source_block 2
_cod_original_sg_symbol_H-M P21/c
_cod_database_code 7028483

loop_
_symmetry_equiv_pos_as_xyz
'x, y, z'
'-x, y+1/2, -z+1/2'
'-x, -y, -z'
'x, -y-1/2, z-1/2'

loop_
_atom_site_label
_atom_site_type_symbol
_atom_site_fract_x
_atom_site_fract_y
_atom_site_fract_z
_atom_site_U_iso_or_equiv
_atom_site_adp_type
_atom_site_occupancy
_atom_site_symmetry_multiplicity
_atom_site_calc_flag
_atom_site_refinement_flags
Co1 Co 0.09659(3) 0.80581(3) 0.27791(2) 0.02170(14) Uani 1 1 d .
N2 N -0.00832(18) 0.74339(16) 0.27236(14) 0.0238(6) Uani 1 1 d .
N1 N 0.08387(17) 0.85307(16) 0.36041(14) 0.0235(6) Uani 1 1 d .
N4 N 0.02008(18) 0.88271(16) 0.21103(15) 0.0250(6) Uani 1 1 d .
N3 N 0.10363(17) 0.75750(15) 0.19377(14) 0.0230(6) Uani 1 1 d .
O1 O 0.17628(15) 0.73554(13) 0.34347(11) 0.0267(5) Uani 1 1 d .
O2 O 0.19634(15) 0.86636(13) 0.28089(12) 0.0267(5) Uani 1 1 d .
C1 C -0.0178(2) 0.9466(2) 0.22566(19) 0.0294(8) Uani 1 1 d .
H1 H -0.0121 0.9565 0.2745 0.035 Uiso 1 1 calc R
C2 C -0.0662(3) 0.9999(2) 0.1707(2) 0.0371(9) Uani 1 1 d .
H2 H -0.0942 1.0448 0.1821 0.045 Uiso 1 1 calc R
C3 C -0.0732(2) 0.9876(2) 0.1007(2) 0.0357(8) Uani 1 1 d .
H3 H -0.1058 1.0236 0.0631 0.043 Uiso 1 1 calc R
C4 C -0.0316(2) 0.9212(2) 0.0850(2) 0.0320(8) Uani 1 1 d .
C5 C -0.0310(2) 0.9037(2) 0.01405(19) 0.0336(8) Uani 1 1 d .
H5 H -0.0625 0.9371 -0.0262 0.040 Uiso 1 1 calc R
C6 C 0.0139(2) 0.8404(2) 0.00466(18) 0.0317(8) Uani 1 1 d .
H6 H 0.0143 0.8302 -0.0424 0.038 Uiso 1 1 calc R
C7 C 0.0604(2) 0.7885(2) 0.06219(19) 0.0324(8) Uani 1 1 d .
H7 H 0.0919 0.7442 0.0539 0.039 Uiso 1 1 calc R
C8 C 0.0599(2) 0.80240(19) 0.12998(16) 0.0230(7) Uani 1 1 d .
C9 C 0.0149(2) 0.86956(19) 0.14062(17) 0.0247(7) Uani 1 1 d .
C10 C 0.1436(2) 0.69114(19) 0.19369(17) 0.0233(7) Uani 1 1 d .
H10 H 0.1391 0.6710 0.1476 0.028 Uiso 1 1 calc R
C11 C 0.1935(2) 0.64573(19) 0.25626(18) 0.0251(7) Uani 1 1 d .
C12 C 0.2121(2) 0.67270(19) 0.32835(16) 0.0222(7) Uani 1 1 d .
C13 C 0.2742(2) 0.6275(2) 0.38704(18) 0.0268(7) Uani 1 1 d .
C14 C 0.3041(2) 0.5570(2) 0.37066(19) 0.0298(8) Uani 1 1 d .
H14 H 0.3426 0.5259 0.4104 0.036 Uiso 1 1 calc R
C15 C 0.2280(2) 0.5729(2) 0.2442(2) 0.0313(8) Uani 1 1 d .
H15 H 0.2124 0.5553 0.1954 0.038 Uiso 1 1 calc R
C16 C 0.2826(2) 0.5266(2) 0.29961(19) 0.0303(8) Uani 1 1 d .
C17 C 0.3091(2) 0.6605(2) 0.46554(18) 0.0346(8) Uani 1 1 d .
C18 C 0.2310(3) 0.6748(2) 0.4920(2) 0.0392(9) Uani 1 1 d .
H18A H 0.1986 0.6253 0.4906 0.059 Uiso 1 1 calc R
H18B H 0.1883 0.7135 0.4602 0.059 Uiso 1 1 calc R
H18C H 0.2560 0.6949 0.5422 0.059 Uiso 1 1 calc R
C19 C 0.3594(3) 0.7383(3) 0.4662(2) 0.0477(11) Uani 1 1 d .
H19A H 0.3868 0.7582 0.5164 0.072 Uiso 1 1 calc R
H19B H 0.3159 0.7771 0.4354 0.072 Uiso 1 1 calc R
H19C H 0.4077 0.7291 0.4473 0.072 Uiso 1 1 calc R
C20 C -0.0415(2) 0.76541(19) 0.32465(17) 0.0232(7) Uani 1 1 d .
C21 C 0.0069(2) 0.82522(19) 0.37285(17) 0.0240(7) Uani 1 1 d .
C22 C -0.0243(2) 0.8509(2) 0.42506(19) 0.0300(8) Uani 1 1 d .
H22 H 0.0080 0.8907 0.4588 0.036 Uiso 1 1 calc R
C23 C -0.1208(2) 0.7320(2) 0.32848(18) 0.0285(7) Uani 1 1 d .
C24 C -0.1046(3) 0.8179(2) 0.4282(2) 0.0350(8) Uani 1 1 d .
H24 H -0.1258 0.8360 0.4644 0.042 Uiso 1 1 calc R
C25 C -0.1521(2) 0.7614(2) 0.3816(2) 0.0321(8) Uani 1 1 d .
H25 H -0.2068 0.7413 0.3844 0.039 Uiso 1 1 calc R
C26 C -0.1286(2) 0.6491(2) 0.2279(2) 0.0347(8) Uani 1 1 d .
H26 H -0.1562 0.6075 0.1947 0.042 Uiso 1 1 calc R
C27 C -0.1643(2) 0.6723(2) 0.2773(2) 0.0340(8) Uani 1 1 d .
H27 H -0.2186 0.6483 0.2775 0.041 Uiso 1 1 calc R
C28 C -0.0509(2) 0.6872(2) 0.22634(19) 0.0311(8) Uani 1 1 d .
H28 H -0.0277 0.6717 0.1905 0.037 Uiso 1 1 calc R
C30 C 0.1399(2) 0.9044(2) 0.40156(17) 0.0265(7) Uani 1 1 d .
H30 H 0.1324 0.9183 0.4455 0.032 Uiso 1 1 calc R
C31 C 0.2113(2) 0.94198(19) 0.38763(18) 0.0244(7) Uani 1 1 d .
C32 C 0.2341(2) 0.92410(19) 0.32634(18) 0.0248(7) Uani 1 1 d .
C33 C 0.3021(2) 0.97008(19) 0.31431(18) 0.0261(7) Uani 1 1 d .
C34 C 0.3425(2) 1.0302(2) 0.36238(19) 0.0299(8) Uani 1 1 d .
H34 H 0.3880 1.0606 0.3539 0.036 Uiso 1 1 calc R
C35 C 0.3212(2) 1.0498(2) 0.42335(19) 0.0298(8) Uani 1 1 d .
C36 C 0.2568(2) 1.0040(2) 0.43441(18) 0.0294(8) Uani 1 1 d .
H36 H 0.2419 1.0144 0.4758 0.035 Uiso 1 1 calc R
C37 C 0.3683(3) 1.1199(2) 0.4719(2) 0.0433(10) Uani 1 1 d .
C38 C 0.3697(4) 1.1907(3) 0.4276(3) 0.0766(17) Uani 1 1 d .
H38A H 0.3070 1.2041 0.3954 0.115 Uiso 1 1 calc R
H38B H 0.4061 1.1793 0.3981 0.115 Uiso 1 1 calc R
H38C H 0.3971 1.2350 0.4603 0.115 Uiso 1 1 calc R
C39 C 0.4665(4) 1.1000(4) 0.5141(4) 0.120(3) Uani 1 1 d .
H39A H 0.4980 1.0930 0.4803 0.180 Uiso 1 1 calc R
H39B H 0.4703 1.0511 0.5414 0.180 Uiso 1 1 calc R
H39C H 0.4957 1.1428 0.5482 0.180 Uiso 1 1 calc R
C40 C 0.3211(5) 1.1416(4) 0.5218(4) 0.126(3) Uani 1 1 d .
H40A H 0.3473 1.1905 0.5475 0.189 Uiso 1 1 calc R
H40B H 0.3293 1.0993 0.5575 0.189 Uiso 1 1 calc R
H40C H 0.2556 1.1491 0.4933 0.189 Uiso 1 1 calc R
C41 C 0.3290(3) 0.9518(2) 0.2490(2) 0.0368(9) Uani 1 1 d .
C42 C 0.4034(3) 1.0071(3) 0.2453(3) 0.0590(13) Uani 1 1 d .
H42A H 0.3837 1.0618 0.2454 0.089 Uiso 1 1 calc R
H42B H 0.4142 0.9969 0.2005 0.089 Uiso 1 1 calc R
H42C H 0.4601 0.9982 0.2878 0.089 Uiso 1 1 calc R
C43 C 0.2460(3) 0.9606(3) 0.1763(2) 0.0446(10) Uani 1 1 d .
H43A H 0.1961 0.9266 0.1769 0.067 Uiso 1 1 calc R
H43B H 0.2636 0.9453 0.1357 0.067 Uiso 1 1 calc R
H43C H 0.2254 1.0155 0.1701 0.067 Uiso 1 1 calc R
C44 C 0.3671(3) 0.8674(3) 0.2552(3) 0.0513(11) Uani 1 1 d .
H44A H 0.4240 0.8635 0.2984 0.077 Uiso 1 1 calc R
H44B H 0.3793 0.8549 0.2113 0.077 Uiso 1 1 calc R
H44C H 0.3221 0.8302 0.2597 0.077 Uiso 1 1 calc R
C45 C 0.3145(2) 0.4450(2) 0.2880(2) 0.0389(9) Uani 1 1 d .
C46 C 0.4079(3) 0.4257(3) 0.3454(3) 0.0652(15) Uani 1 1 d .
H46A H 0.4043 0.4256 0.3938 0.098 Uiso 1 1 calc R
H46B H 0.4523 0.4654 0.3441 0.098 Uiso 1 1 calc R
H46C H 0.4273 0.3736 0.3354 0.098 Uiso 1 1 calc R
C47 C 0.3218(4) 0.4397(4) 0.2127(3) 0.0850(19) Uani 1 1 d .
H47A H 0.3502 0.3896 0.2086 0.128 Uiso 1 1 calc R
H47B H 0.3593 0.4833 0.2072 0.128 Uiso 1 1 calc R
H47C H 0.2604 0.4430 0.1743 0.128 Uiso 1 1 calc R
C48 C 0.2473(4) 0.3843(3) 0.2934(4) 0.091(2) Uani 1 1 d .
H48A H 0.2496 0.3826 0.3436 0.137 Uiso 1 1 calc R
H48B H 0.2633 0.3324 0.2801 0.137 Uiso 1 1 calc R
H48C H 0.1853 0.3985 0.2601 0.137 Uiso 1 1 calc R
C49 C 0.3777(3) 0.6057(3) 0.5198(2) 0.0572(13) Uani 1 1 d .
H49A H 0.4039 0.6315 0.5676 0.086 Uiso 1 1 calc R
H49B H 0.4266 0.5930 0.5026 0.086 Uiso 1 1 calc R
H49C H 0.3467 0.5571 0.5243 0.086 Uiso 1 1 calc R

loop_
_atom_site_aniso_label
_atom_site_aniso_U_11
_atom_site_aniso_U_22
_atom_site_aniso_U_33
_atom_site_aniso_U_23
_atom_site_aniso_U_13
_atom_site_aniso_U_12
Co1 0.0249(2) 0.0198(2) 0.0215(2) -0.00173(18) 0.01008(17) -0.00024(18)
N2 0.0278(14) 0.0219(14) 0.0193(13) 0.0005(11) 0.0064(11) 0.0002(11)
N1 0.0259(14) 0.0234(14) 0.0247(14) -0.0003(11) 0.0136(11) 0.0013(11)
N4 0.0270(14) 0.0221(14) 0.0287(15) -0.0002(11) 0.0139(12) 0.0008(11)
N3 0.0251(13) 0.0211(14) 0.0211(14) -0.0035(11) 0.0069(11) -0.0021(11)
O1 0.0315(12) 0.0250(12) 0.0223(12) -0.0041(9) 0.0085(10) 0.0014(10)
O2 0.0281(12) 0.0276(13) 0.0278(12) -0.0081(10) 0.0146(10) -0.0058(10)
C1 0.0278(17) 0.0313(19) 0.0317(19) -0.0014(15) 0.0142(15) 0.0024(14)
C2 0.043(2) 0.031(2) 0.046(2) 0.0096(17) 0.0273(18) 0.0122(16)
C3 0.037(2) 0.028(2) 0.043(2) 0.0094(16) 0.0172(17) 0.0076(15)
C4 0.0306(18) 0.0306(19) 0.0344(19) 0.0066(15) 0.0119(15) 0.0015(15)
C5 0.039(2) 0.037(2) 0.0248(18) 0.0077(15) 0.0115(15) -0.0001(16)
C6 0.0394(19) 0.034(2) 0.0192(17) -0.0008(14) 0.0088(14) -0.0017(16)
C7 0.042(2) 0.029(2) 0.0287(19) -0.0007(14) 0.0155(16) 0.0056(15)
C8 0.0223(15) 0.0263(17) 0.0199(15) -0.0013(13) 0.0073(12) -0.0032(13)
C9 0.0233(16) 0.0261(18) 0.0241(17) -0.0039(14) 0.0084(13) -0.0037(13)
C10 0.0257(16) 0.0239(17) 0.0187(15) -0.0054(13) 0.0068(12) -0.0003(13)
C11 0.0227(16) 0.0261(18) 0.0264(17) 0.0005(14) 0.0093(13) 0.0016(13)
C12 0.0215(15) 0.0239(17) 0.0207(16) -0.0015(13) 0.0073(13) -0.0018(12)
C13 0.0201(15) 0.0292(18) 0.0299(18) -0.0007(14) 0.0080(13) 0.0008(13)
C14 0.0272(17) 0.0296(19) 0.0264(18) 0.0028(14) 0.0029(14) 0.0009(14)
C15 0.0335(19) 0.0272(19) 0.0307(19) -0.0066(15) 0.0095(15) 0.0007(15)
C16 0.0254(17) 0.0307(19) 0.0309(19) -0.0020(15) 0.0061(14) 0.0045(14)
C17 0.0356(19) 0.039(2) 0.0219(17) -0.0022(15) 0.0032(15) 0.0028(16)
C18 0.043(2) 0.050(2) 0.0268(19) -0.0036(17) 0.0153(16) -0.0071(18)
C19 0.043(2) 0.056(3) 0.041(2) -0.020(2) 0.0119(18) -0.021(2)
C20 0.0238(15) 0.0213(16) 0.0248(17) 0.0041(13) 0.0097(13) 0.0025(13)
C21 0.0288(16) 0.0208(17) 0.0225(16) 0.0037(13) 0.0096(13) 0.0007(13)
C22 0.0339(18) 0.0262(18) 0.0346(19) -0.0065(15) 0.0182(15) -0.0046(14)
C23 0.0314(17) 0.0254(18) 0.0311(19) 0.0010(14) 0.0145(15) 0.0006(14)
C24 0.044(2) 0.031(2) 0.044(2) -0.0048(16) 0.0319(18) -0.0039(16)
C25 0.0279(17) 0.032(2) 0.040(2) 0.0036(16) 0.0179(15) -0.0005(15)
C26 0.0362(19) 0.032(2) 0.0311(19) -0.0042(16) 0.0079(15) -0.0088(16)
C27 0.0299(18) 0.030(2) 0.039(2) 0.0014(16) 0.0105(16) -0.0069(15)
C28 0.0316(18) 0.033(2) 0.0294(18) -0.0078(15) 0.0123(15) -0.0050(15)
C30 0.0313(17) 0.0316(19) 0.0189(16) -0.0024(14) 0.0120(14) 0.0021(14)
C31 0.0251(16) 0.0222(17) 0.0261(17) -0.0031(13) 0.0100(13) 0.0009(13)
C32 0.0236(16) 0.0222(17) 0.0282(18) -0.0024(14) 0.0094(14) -0.0021(13)
C33 0.0268(16) 0.0235(17) 0.0322(18) 0.0002(14) 0.0160(14) 0.0017(13)
C34 0.0224(16) 0.0293(19) 0.042(2) -0.0017(16) 0.0173(15) -0.0047(14)
C35 0.0289(17) 0.0300(19) 0.0308(19) -0.0032(15) 0.0118(15) -0.0018(14)
C36 0.0293(17) 0.0335(19) 0.0259(18) -0.0097(14) 0.0110(14) -0.0005(14)
C37 0.045(2) 0.041(2) 0.047(2) -0.0176(19) 0.0206(19) -0.0173(18)
C38 0.114(5) 0.047(3) 0.066(3) -0.012(3) 0.030(3) -0.023(3)
C39 0.086(4) 0.069(4) 0.135(6) -0.034(4) -0.037(4) -0.011(3)
C40 0.150(6) 0.117(6) 0.167(7) -0.114(5) 0.125(6) -0.104(5)
C41 0.037(2) 0.039(2) 0.044(2) -0.0133(17) 0.0263(17) -0.0062(16)
C42 0.065(3) 0.067(3) 0.068(3) -0.020(2) 0.051(3) -0.029(2)
C43 0.055(2) 0.051(3) 0.033(2) -0.0048(18) 0.0212(19) -0.006(2)
C44 0.046(2) 0.053(3) 0.067(3) -0.012(2) 0.034(2) 0.001(2)
C45 0.0322(19) 0.029(2) 0.048(2) -0.0084(17) 0.0071(17) 0.0088(15)
C46 0.046(3) 0.052(3) 0.075(3) -0.019(2) -0.003(2) 0.020(2)
C47 0.110(5) 0.078(4) 0.064(4) -0.010(3) 0.029(3) 0.048(4)
C48 0.066(3) 0.041(3) 0.167(7) -0.026(3) 0.045(4) 0.001(3)
C49 0.050(2) 0.071(3) 0.035(2) 0.001(2) -0.0021(19) 0.021(2)

loop_
_atom_type_symbol
_atom_type_description
_atom_type_scat_dispersion_real
_atom_type_scat_dispersion_imag
_atom_type_scat_source
C C 0.0033 0.0016 'International Tables Vol C Tables 4.2.6.8 and 6.1.1.4'
H H 0.0000 0.0000 'International Tables Vol C Tables 4.2.6.8 and 6.1.1.4'
N N 0.0061 0.0033 'International Tables Vol C Tables 4.2.6.8 and 6.1.1.4'
O O 0.0106 0.0060 'International Tables Vol C Tables 4.2.6.8 and 6.1.1.4'
Cl Cl 0.1484 0.1585 'International Tables Vol C Tables 4.2.6.8 and 6.1.1.4'
Co Co 0.3494 0.9721 'International Tables Vol C Tables 4.2.6.8 and 6.1.1.4'

loop_
_geom_angle_atom_site_label_1
_geom_angle_atom_site_label_2
_geom_angle_atom_site_label_3
_geom_angle
O1 Co1 O2 89.53(10)
O1 Co1 N1 86.31(10)
O2 Co1 N1 95.91(10)
O1 Co1 N3 94.90(10)
O2 Co1 N3 86.37(10)
N1 Co1 N3 177.44(11)
O1 Co1 N4 176.61(11)
O2 Co1 N4 87.12(11)
N1 Co1 N4 93.48(11)
N3 Co1 N4 85.45(11)
O1 Co1 N2 91.51(11)
O2 Co1 N2 178.65(10)
N1 Co1 N2 85.02(11)
N3 Co1 N2 92.68(11)
N4 Co1 N2 91.84(11)
C28 N2 C20 118.5(3)
C28 N2 Co1 129.7(2)
C20 N2 Co1 111.7(2)
C30 N1 C21 123.2(3)
C30 N1 Co1 124.0(2)
C21 N1 Co1 112.8(2)
C1 N4 C9 119.6(3)
C1 N4 Co1 128.6(2)
C9 N4 Co1 111.4(2)
C10 N3 C8 123.0(3)
C10 N3 Co1 124.7(2)
C8 N3 Co1 112.3(2)
C12 O1 Co1 127.4(2)
C32 O2 Co1 126.4(2)
N4 C1 C2 121.3(3)
C3 C2 C1 120.1(3)
C2 C3 C4 119.0(3)
C9 C4 C3 119.3(3)
C9 C4 C5 116.6(3)
C3 C4 C5 124.0(3)
C6 C5 C4 120.0(3)
C5 C6 C7 122.2(3)
C8 C7 C6 119.4(3)
C7 C8 C9 118.7(3)
C7 C8 N3 127.0(3)
C9 C8 N3 114.2(3)
C4 C9 N4 120.7(3)
C4 C9 C8 123.0(3)
N4 C9 C8 116.3(3)
N3 C10 C11 125.7(3)
C15 C11 C10 117.0(3)
C15 C11 C12 120.5(3)
C10 C11 C12 122.5(3)
O1 C12 C11 123.8(3)
O1 C12 C13 118.8(3)
C11 C12 C13 117.4(3)
C14 C13 C12 118.0(3)
C14 C13 C17 122.2(3)
C12 C13 C17 119.7(3)
C13 C14 C16 125.5(3)
C16 C15 C11 122.7(3)
C15 C16 C14 115.5(3)
C15 C16 C45 123.4(3)
C14 C16 C45 121.0(3)
C49 C17 C18 107.8(3)
C49 C17 C19 107.0(3)
C18 C17 C19 110.0(3)
C49 C17 C13 112.0(3)
C18 C17 C13 112.1(3)
C19 C17 C13 107.9(3)
N2 C20 C23 122.2(3)
N2 C20 C21 116.3(3)
C23 C20 C21 121.5(3)
C22 C21 C20 118.9(3)
C22 C21 N1 127.1(3)
C20 C21 N1 114.0(3)
C21 C22 C24 119.4(3)
C20 C23 C25 117.9(3)
C20 C23 C27 116.9(3)
C25 C23 C27 125.1(3)
C25 C24 C22 122.1(3)
C24 C25 C23 120.1(3)
C27 C26 C28 119.2(3)
C26 C27 C23 120.1(3)
N2 C28 C26 122.9(3)
N1 C30 C31 126.2(3)
C36 C31 C30 117.2(3)
C36 C31 C32 119.3(3)
C30 C31 C32 123.3(3)
O2 C32 C33 118.2(3)
O2 C32 C31 123.3(3)
C33 C32 C31 118.5(3)
C34 C33 C32 118.3(3)
C34 C33 C41 121.8(3)
C32 C33 C41 119.8(3)
C33 C34 C35 124.6(3)
C36 C35 C34 115.9(3)
C36 C35 C37 123.9(3)
C34 C35 C37 120.2(3)
C35 C36 C31 123.3(3)
C40 C37 C38 108.2(5)
C40 C37 C39 111.0(6)
C38 C37 C39 105.5(5)
C40 C37 C35 111.2(3)
C38 C37 C35 111.7(4)
C39 C37 C35 109.1(4)
C42 C41 C33 112.2(3)
C42 C41 C44 107.0(3)
C33 C41 C44 110.2(3)
C42 C41 C43 107.1(4)
C33 C41 C43 110.8(3)
C44 C41 C43 109.4(3)
C48 C45 C46 107.9(4)
C48 C45 C16 109.2(3)
C46 C45 C16 111.6(3)
C48 C45 C47 109.9(5)
C46 C45 C47 107.8(4)
C16 C45 C47 110.5(4)

loop_
_geom_bond_atom_site_label_1
_geom_bond_atom_site_label_2
_geom_bond_distance
Co1 O1 1.858(2)
Co1 O2 1.863(2)
Co1 N1 1.896(3)
Co1 N3 1.896(3)
Co1 N4 1.924(3)
Co1 N2 1.934(3)
N2 C28 1.314(4)
N2 C20 1.376(4)
N1 C30 1.288(4)
N1 C21 1.410(4)
N4 C1 1.323(4)
N4 C9 1.382(4)
N3 C10 1.292(4)
N3 C8 1.411(4)
O1 C12 1.295(4)
O2 C32 1.311(4)
C1 C2 1.399(5)
C2 C3 1.363(5)
C3 C4 1.397(5)
C4 C9 1.380(5)
C4 C5 1.439(5)
C5 C6 1.339(5)
C6 C7 1.406(5)
C7 C8 1.365(5)
C8 C9 1.401(5)
C10 C11 1.417(4)
C11 C15 1.408(5)
C11 C12 1.419(4)
C12 C13 1.427(4)
C13 C14 1.370(5)
C13 C17 1.543(5)
C14 C16 1.413(5)
C15 C16 1.359(5)
C16 C45 1.521(5)
C17 C49 1.521(5)
C17 C18 1.530(5)
C17 C19 1.539(6)
C20 C23 1.402(5)
C20 C21 1.404(5)
C21 C22 1.373(5)
C22 C24 1.410(5)
C23 C25 1.412(5)
C23 C27 1.413(5)
C24 C25 1.344(5)
C26 C27 1.358(5)
C26 C28 1.397(5)
C30 C31 1.410(5)
C31 C36 1.406(5)
C31 C32 1.422(5)
C32 C33 1.419(4)
C33 C34 1.376(5)
C33 C41 1.538(5)
C34 C35 1.409(5)
C35 C36 1.362(5)
C35 C37 1.533(5)
C37 C40 1.492(7)
C37 C38 1.492(7)
C37 C39 1.495(7)
C41 C42 1.527(5)
C41 C44 1.541(6)
C41 C43 1.543(5)
C45 C48 1.513(7)
C45 C46 1.517(5)
C45 C47 1.540(7)

loop_
_platon_squeeze_void_nr
_platon_squeeze_void_average_x
_platon_squeeze_void_average_y
_platon_squeeze_void_average_z
_platon_squeeze_void_volume
_platon_squeeze_void_count_electrons
_platon_squeeze_void_content
1 0.000 0.000 0.500 92 5 ' '
2 0.000 0.500 1.000 92 5 ' '
3 0.460 0.341 0.690 253 16 ' '
4 0.460 0.159 1.190 254 16 ' '
5 0.540 0.659 0.310 254 16 ' '
6 0.540 0.841 0.810 254 16 ' '
